data_4506027
loop_
_publ_author_name
'Ding, Caixia'
'Zeng, Fanhua'
'Ni, Jia'
'Wang, Bingwu'
'Xie, Yongshu'

_publ_section_title
;
 Polynuclear Complexes of Ligands Containing in Situ Formed Oxazinane and
 Oxazolidine Rings with Appended Alkoxyl and Phenol Groups
;
_journal_issue 4
_journal_name_full 'Crystal Growth &amp; Design'
_journal_page_first 2089
_journal_paper_doi 10.1021/cg300096n
_journal_volume 12
_journal_year 2012
_chemical_formula_sum 'C48 H67 Cu4 N4 O15'
_chemical_formula_weight 1194.22
_chemical_name_systematic
; 
 ? 
;
_space_group_IT_number 15
_symmetry_cell_setting monoclinic
_symmetry_space_group_name_Hall '-C 2yc'
_symmetry_space_group_name_H-M 'C 1 2/c 1'
_atom_sites_solution_hydrogens geom
_atom_sites_solution_primary direct
_atom_sites_solution_secondary difmap
_audit_creation_method SHELXL-97
_cell_angle_alpha 90.00
_cell_angle_beta 112.358(4)
_cell_angle_gamma 90.00
_cell_formula_units_Z 4
_cell_length_a 23.0126(9)
_cell_length_b 10.0692(3)
_cell_length_c 22.7967(8)
_cell_measurement_temperature 293(2)
_cell_volume 4885.3(3)
_computing_structure_refinement 'SHELXL-97 (Sheldrick, 1997)'
_computing_structure_solution 'SHELXS-97 (Sheldrick, 1990)'
_diffrn_ambient_temperature 293(2)
_diffrn_measured_fraction_theta_full 0.996
_diffrn_measured_fraction_theta_max 0.996
_diffrn_radiation_monochromator graphite
_diffrn_radiation_source 'fine-focus sealed tube'
_diffrn_radiation_type MoK\a
_diffrn_radiation_wavelength 0.71073
_diffrn_reflns_av_R_equivalents 0.0330
_diffrn_reflns_av_sigmaI/netI 0.0373
_diffrn_reflns_limit_h_max 23
_diffrn_reflns_limit_h_min -27
_diffrn_reflns_limit_k_max 11
_diffrn_reflns_limit_k_min -11
_diffrn_reflns_limit_l_max 26
_diffrn_reflns_limit_l_min -27
_diffrn_reflns_number 22214
_diffrn_reflns_theta_full 24.99
_diffrn_reflns_theta_max 24.99
_diffrn_reflns_theta_min 2.71
_exptl_absorpt_coefficient_mu 1.791
_exptl_absorpt_correction_T_max 0.6155
_exptl_absorpt_correction_T_min 0.6155
_exptl_absorpt_correction_type empirical
_exptl_crystal_density_diffrn 1.624
_exptl_crystal_density_method 'not measured'
_exptl_crystal_F_000 2476
_exptl_crystal_size_max 0.30
_exptl_crystal_size_mid 0.30
_exptl_crystal_size_min 0.30
_refine_diff_density_max 0.398
_refine_diff_density_min -0.505
_refine_diff_density_rms 0.059
_refine_ls_extinction_method none
_refine_ls_goodness_of_fit_ref 0.939
_refine_ls_hydrogen_treatment constr
_refine_ls_matrix_type full
_refine_ls_number_parameters 316
_refine_ls_number_reflns 4269
_refine_ls_number_restraints 0
_refine_ls_restrained_S_all 0.939
_refine_ls_R_factor_all 0.0461
_refine_ls_R_factor_gt 0.0302
_refine_ls_shift/su_max 0.002
_refine_ls_shift/su_mean 0.000
_refine_ls_structure_factor_coef Fsqd
_refine_ls_weighting_details 'calc w=1/[\s^2^(Fo^2^)+(0.0516P)^2^+0.0000P] where P=(Fo^2^+2Fc^2^)/3'
_refine_ls_weighting_scheme calc
_refine_ls_wR_factor_gt 0.0814
_refine_ls_wR_factor_ref 0.0843
_reflns_number_gt 2994
_reflns_number_total 4269
_reflns_threshold_expression >2sigma(I)
_cod_data_source_file cg300096n_si_003.cif
_cod_data_source_block zsd2
_cod_original_sg_symbol_H-M c2/c
_cod_database_code 4506027

loop_
_symmetry_equiv_pos_as_xyz
'x, y, z'
'-x, y, -z+1/2'
'x+1/2, y+1/2, z'
'-x+1/2, y+1/2, -z+1/2'
'-x, -y, -z'
'x, -y, z-1/2'
'-x+1/2, -y+1/2, -z'
'x+1/2, -y+1/2, z-1/2'

loop_
_atom_site_label
_atom_site_type_symbol
_atom_site_fract_x
_atom_site_fract_y
_atom_site_fract_z
_atom_site_U_iso_or_equiv
_atom_site_adp_type
_atom_site_occupancy
_atom_site_symmetry_multiplicity
_atom_site_calc_flag
_atom_site_refinement_flags
C1 C 1.15128(14) 0.6631(3) 0.23913(14) 0.0393(7) Uani 1 1 d .
C2 C 1.18446(14) 0.5426(3) 0.25863(14) 0.0391(7) Uani 1 1 d .
C3 C 1.23308(14) 0.5365(3) 0.31835(14) 0.0479(8) Uani 1 1 d .
H3 H 1.2549 0.4572 0.3315 0.057 Uiso 1 1 calc R
C4 C 1.24955(16) 0.6443(4) 0.35825(15) 0.0539(9) Uani 1 1 d .
H4 H 1.2822 0.6380 0.3978 0.065 Uiso 1 1 calc R
C5 C 1.21731(16) 0.7614(4) 0.33919(15) 0.0501(9) Uani 1 1 d .
H5 H 1.2285 0.8349 0.3659 0.060 Uiso 1 1 calc R
C6 C 1.16872(14) 0.7713(3) 0.28104(14) 0.0437(8) Uani 1 1 d .
H6 H 1.1470 0.8511 0.2693 0.052 Uiso 1 1 calc R
C7 C 1.17487(14) 0.4235(3) 0.21622(14) 0.0452(8) Uani 1 1 d .
H7A H 1.1993 0.4357 0.1901 0.054 Uiso 1 1 calc R
H7B H 1.1914 0.3460 0.2426 0.054 Uiso 1 1 calc R
C8 C 1.07036(15) 0.3574(4) 0.21041(15) 0.0521(9) Uani 1 1 d .
H8A H 1.0836 0.2710 0.2297 0.063 Uiso 1 1 calc R
H8B H 1.0760 0.4214 0.2440 0.063 Uiso 1 1 calc R
C9 C 1.10441(14) 0.2888(3) 0.12771(14) 0.0424(8) Uani 1 1 d .
H9A H 1.1153 0.2036 0.1489 0.051 Uiso 1 1 calc R
H9B H 1.1324 0.3065 0.1058 0.051 Uiso 1 1 calc R
C10 C 1.03650(14) 0.2900(3) 0.08177(13) 0.0385(7) Uani 1 1 d .
H10 H 1.0303 0.2228 0.0489 0.046 Uiso 1 1 calc R
C11 C 0.99488(16) 0.2599(3) 0.11710(16) 0.0539(9) Uani 1 1 d .
H11A H 0.9512 0.2654 0.0883 0.065 Uiso 1 1 calc R
H11B H 1.0028 0.1701 0.1337 0.065 Uiso 1 1 calc R
C12 C 0.81929(14) 0.4089(3) -0.05952(15) 0.0389(7) Uani 1 1 d .
C13 C 0.79398(15) 0.4360(3) -0.01318(15) 0.0439(8) Uani 1 1 d .
C14 C 0.72938(17) 0.4197(3) -0.02944(19) 0.0590(10) Uani 1 1 d .
H14 H 0.7124 0.4402 0.0005 0.071 Uiso 1 1 calc R
C15 C 0.69051(18) 0.3752(4) -0.0872(2) 0.0671(11) Uani 1 1 d .
H15 H 0.6477 0.3657 -0.0966 0.081 Uiso 1 1 calc R
C16 C 0.71497(17) 0.3445(4) -0.13161(19) 0.0637(10) Uani 1 1 d .
H16 H 0.6887 0.3130 -0.1712 0.076 Uiso 1 1 calc R
C17 C 0.77883(15) 0.3599(3) -0.11798(16) 0.0500(9) Uani 1 1 d .
H17 H 0.7948 0.3371 -0.1484 0.060 Uiso 1 1 calc R
C18 C 0.83549(15) 0.4772(3) 0.05262(15) 0.0518(9) Uani 1 1 d .
H18A H 0.8095 0.5002 0.0761 0.062 Uiso 1 1 calc R
H18B H 0.8617 0.4026 0.0739 0.062 Uiso 1 1 calc R
C19 C 0.91893(15) 0.6313(4) 0.11863(14) 0.0493(9) Uani 1 1 d .
H19A H 0.9420 0.5552 0.1422 0.059 Uiso 1 1 calc R
H19B H 0.8954 0.6706 0.1417 0.059 Uiso 1 1 calc R
C20 C 0.96318(15) 0.7322(3) 0.10837(14) 0.0464(8) Uani 1 1 d .
H20 H 0.9941 0.7618 0.1493 0.056 Uiso 1 1 calc R
C21 C 0.83893(14) 0.7097(3) 0.02294(15) 0.0476(8) Uani 1 1 d .
H21A H 0.8066 0.6844 -0.0173 0.057 Uiso 1 1 calc R
H21B H 0.8185 0.7457 0.0497 0.057 Uiso 1 1 calc R
C22 C 0.92547(15) 0.8484(3) 0.07220(15) 0.0541(9) Uani 1 1 d .
H22A H 0.9057 0.8925 0.0976 0.065 Uiso 1 1 calc R
H22B H 0.9532 0.9116 0.0639 0.065 Uiso 1 1 calc R
C23 C 0.0944(2) 0.9235(4) 0.0733(2) 0.0874(14) Uani 1 1 d .
H23A H 0.0924 1.0109 0.0558 0.131 Uiso 1 1 calc R
H23B H 0.0601 0.8711 0.0455 0.131 Uiso 1 1 calc R
H23C H 0.1335 0.8823 0.0778 0.131 Uiso 1 1 calc R
Cu1 Cu 1.065248(15) 0.55297(3) 0.118822(15) 0.03328(12) Uani 1 1 d .
Cu2 Cu 0.935598(15) 0.55246(4) 0.009491(15) 0.03396(12) Uani 1 1 d .
N1 N 1.10871(11) 0.3960(2) 0.17394(11) 0.0364(6) Uani 1 1 d .
N2 N 0.87620(11) 0.5916(2) 0.05367(11) 0.0398(6) Uani 1 1 d .
O1 O 1.10432(10) 0.6803(2) 0.18268(9) 0.0477(5) Uani 1 1 d .
O2 O 1.02397(9) 0.41838(17) 0.05351(9) 0.0318(4) Uani 1 1 d .
O3 O 1.00629(10) 0.3529(2) 0.16908(10) 0.0551(6) Uani 1 1 d .
O4 O 0.88029(10) 0.4286(2) -0.04867(10) 0.0450(5) Uani 1 1 d .
O5 O 0.99391(8) 0.66927(19) 0.07235(8) 0.0365(5) Uani 1 1 d .
O6 O 0.87778(10) 0.8060(2) 0.01292(10) 0.0476(5) Uani 1 1 d .
O7 O 0.09006(19) 0.9326(3) 0.13264(16) 0.1063(11) Uani 1 1 d .
H7 H 0.1131 0.8769 0.1565 0.159 Uiso 1 1 calc R
O8 O 0.0000 -0.0119(13) 0.2500 0.308(5) Uiso 1 2 d S
H8C H -0.0257 -0.0736 0.2317 0.370 Uiso 0.50 1 d PR
C24 C 0.0576(5) 0.0301(13) 0.2342(5) 0.334(7) Uiso 1 1 d .
H24A H 0.0433 0.0622 0.1914 0.502 Uiso 1 1 calc R
H24B H 0.0846 -0.0452 0.2388 0.502 Uiso 1 1 calc R
H24C H 0.0805 0.0991 0.2627 0.502 Uiso 1 1 calc R

loop_
_atom_site_aniso_label
_atom_site_aniso_U_11
_atom_site_aniso_U_22
_atom_site_aniso_U_33
_atom_site_aniso_U_23
_atom_site_aniso_U_13
_atom_site_aniso_U_12
C1 0.0345(19) 0.054(2) 0.0298(17) -0.0046(15) 0.0121(14) -0.0060(15)
C2 0.0329(18) 0.048(2) 0.0319(17) -0.0027(14) 0.0078(14) -0.0044(14)
C3 0.039(2) 0.062(2) 0.0336(18) 0.0079(16) 0.0034(15) -0.0046(16)
C4 0.043(2) 0.078(3) 0.0300(19) 0.0022(18) 0.0020(16) -0.0202(19)
C5 0.051(2) 0.064(2) 0.0356(19) -0.0106(17) 0.0168(17) -0.0264(18)
C6 0.043(2) 0.051(2) 0.0363(19) -0.0079(15) 0.0138(16) -0.0097(15)
C7 0.0330(19) 0.052(2) 0.0402(19) 0.0059(15) 0.0028(15) 0.0062(14)
C8 0.052(2) 0.063(2) 0.039(2) 0.0080(16) 0.0150(18) -0.0058(17)
C9 0.048(2) 0.0349(18) 0.0380(18) 0.0017(14) 0.0095(15) 0.0060(14)
C10 0.041(2) 0.0328(18) 0.0365(18) -0.0027(13) 0.0086(15) 0.0001(13)
C11 0.049(2) 0.054(2) 0.051(2) 0.0044(17) 0.0100(17) -0.0129(16)
C12 0.0339(19) 0.0333(17) 0.049(2) 0.0014(14) 0.0161(16) -0.0006(13)
C13 0.040(2) 0.043(2) 0.052(2) 0.0047(15) 0.0212(16) 0.0003(15)
C14 0.048(2) 0.057(2) 0.083(3) -0.005(2) 0.038(2) -0.0055(17)
C15 0.036(2) 0.055(2) 0.108(3) -0.011(2) 0.025(2) -0.0050(17)
C16 0.042(2) 0.058(2) 0.080(3) -0.014(2) 0.011(2) -0.0093(17)
C17 0.043(2) 0.049(2) 0.057(2) -0.0102(17) 0.0182(18) -0.0083(15)
C18 0.049(2) 0.064(2) 0.053(2) 0.0081(17) 0.0305(19) 0.0039(17)
C19 0.046(2) 0.069(2) 0.0318(18) -0.0027(16) 0.0135(16) 0.0201(17)
C20 0.043(2) 0.057(2) 0.0318(17) -0.0149(15) 0.0063(15) 0.0146(16)
C21 0.035(2) 0.061(2) 0.0422(19) 0.0007(16) 0.0098(16) 0.0139(16)
C22 0.045(2) 0.050(2) 0.059(2) -0.0174(17) 0.0100(18) 0.0110(16)
C23 0.093(3) 0.066(3) 0.088(4) 0.019(2) 0.017(3) -0.007(2)
Cu1 0.0308(2) 0.0363(2) 0.0275(2) -0.00280(15) 0.00520(16) 0.00379(15)
Cu2 0.0291(2) 0.0420(2) 0.0299(2) -0.00527(16) 0.01023(16) 0.00262(16)
N1 0.0342(15) 0.0420(14) 0.0286(14) -0.0011(11) 0.0069(11) 0.0006(11)
N2 0.0350(16) 0.0509(16) 0.0328(14) 0.0009(12) 0.0123(12) 0.0086(12)
O1 0.0481(14) 0.0453(13) 0.0341(12) -0.0069(10) -0.0020(10) 0.0087(10)
O2 0.0314(11) 0.0331(11) 0.0284(10) 0.0003(8) 0.0084(9) 0.0041(8)
O3 0.0459(15) 0.0741(17) 0.0480(14) 0.0047(12) 0.0209(12) -0.0058(12)
O4 0.0336(13) 0.0579(15) 0.0467(13) -0.0144(11) 0.0190(10) -0.0077(10)
O5 0.0318(12) 0.0420(12) 0.0317(11) -0.0069(9) 0.0075(9) 0.0080(9)
O6 0.0399(13) 0.0468(14) 0.0488(14) -0.0014(11) 0.0088(11) 0.0064(10)
O7 0.142(3) 0.070(2) 0.093(2) -0.0054(18) 0.030(2) 0.0017(19)

loop_
_atom_type_symbol
_atom_type_description
_atom_type_scat_dispersion_real
_atom_type_scat_dispersion_imag
_atom_type_scat_source
C C 0.0033 0.0016 'International Tables Vol C Tables 4.2.6.8 and 6.1.1.4'
H H 0.0000 0.0000 'International Tables Vol C Tables 4.2.6.8 and 6.1.1.4'
N N 0.0061 0.0033 'International Tables Vol C Tables 4.2.6.8 and 6.1.1.4'
O O 0.0106 0.0060 'International Tables Vol C Tables 4.2.6.8 and 6.1.1.4'
Cu Cu 0.3201 1.2651 'International Tables Vol C Tables 4.2.6.8 and 6.1.1.4'

loop_
_geom_angle_atom_site_label_1
_geom_angle_atom_site_label_2
_geom_angle_atom_site_label_3
_geom_angle
_geom_angle_site_symmetry_1
_geom_angle_site_symmetry_3
O1 C1 C6 118.1(3) . .
O1 C1 C2 123.7(3) . .
C6 C1 C2 118.2(3) . .
C3 C2 C1 118.8(3) . .
C3 C2 C7 117.3(3) . .
C1 C2 C7 123.6(3) . .
C4 C3 C2 121.8(3) . .
C4 C3 H3 119.1 . .
C2 C3 H3 119.1 . .
C5 C4 C3 119.3(3) . .
C5 C4 H4 120.3 . .
C3 C4 H4 120.3 . .
C4 C5 C6 120.7(3) . .
C4 C5 H5 119.6 . .
C6 C5 H5 119.6 . .
C5 C6 C1 121.2(3) . .
C5 C6 H6 119.4 . .
C1 C6 H6 119.4 . .
N1 C7 C2 115.4(2) . .
N1 C7 H7A 108.4 . .
C2 C7 H7A 108.4 . .
N1 C7 H7B 108.4 . .
C2 C7 H7B 108.4 . .
H7A C7 H7B 107.5 . .
O3 C8 N1 109.1(2) . .
O3 C8 H8A 109.9 . .
N1 C8 H8A 109.9 . .
O3 C8 H8B 109.9 . .
N1 C8 H8B 109.9 . .
H8A C8 H8B 108.3 . .
N1 C9 C10 104.9(2) . .
N1 C9 H9A 110.8 . .
C10 C9 H9A 110.8 . .
N1 C9 H9B 110.8 . .
C10 C9 H9B 110.8 . .
H9A C9 H9B 108.8 . .
O2 C10 C11 111.5(2) . .
O2 C10 C9 107.3(2) . .
C11 C10 C9 109.2(2) . .
O2 C10 H10 109.6 . .
C11 C10 H10 109.6 . .
C9 C10 H10 109.6 . .
O3 C11 C10 110.7(2) . .
O3 C11 H11A 109.5 . .
C10 C11 H11A 109.5 . .
O3 C11 H11B 109.5 . .
C10 C11 H11B 109.5 . .
H11A C11 H11B 108.1 . .
O4 C12 C17 120.0(3) . .
O4 C12 C13 122.2(3) . .
C17 C12 C13 117.9(3) . .
C14 C13 C12 118.6(3) . .
C14 C13 C18 120.5(3) . .
C12 C13 C18 121.0(3) . .
C15 C14 C13 122.6(3) . .
C15 C14 H14 118.7 . .
C13 C14 H14 118.7 . .
C14 C15 C16 119.2(3) . .
C14 C15 H15 120.4 . .
C16 C15 H15 120.4 . .
C15 C16 C17 120.5(3) . .
C15 C16 H16 119.8 . .
C17 C16 H16 119.8 . .
C16 C17 C12 121.2(3) . .
C16 C17 H17 119.4 . .
C12 C17 H17 119.4 . .
N2 C18 C13 113.0(3) . .
N2 C18 H18A 109.0 . .
C13 C18 H18A 109.0 . .
N2 C18 H18B 109.0 . .
C13 C18 H18B 109.0 . .
H18A C18 H18B 107.8 . .
N2 C19 C20 104.7(2) . .
N2 C19 H19A 110.8 . .
C20 C19 H19A 110.8 . .
N2 C19 H19B 110.8 . .
C20 C19 H19B 110.8 . .
H19A C19 H19B 108.9 . .
O5 C20 C22 109.9(2) . .
O5 C20 C19 107.5(2) . .
C22 C20 C19 108.9(3) . .
O5 C20 H20 110.1 . .
C22 C20 H20 110.1 . .
C19 C20 H20 110.1 . .
O6 C21 N2 110.1(2) . .
O6 C21 H21A 109.6 . .
N2 C21 H21A 109.6 . .
O6 C21 H21B 109.6 . .
N2 C21 H21B 109.6 . .
H21A C21 H21B 108.1 . .
O6 C22 C20 111.0(3) . .
O6 C22 H22A 109.4 . .
C20 C22 H22A 109.4 . .
O6 C22 H22B 109.4 . .
C20 C22 H22B 109.4 . .
H22A C22 H22B 108.0 . .
O7 C23 H23A 109.5 . .
O7 C23 H23B 109.5 . .
H23A C23 H23B 109.5 . .
O7 C23 H23C 109.5 . .
H23A C23 H23C 109.5 . .
H23B C23 H23C 109.5 . .
O1 Cu1 O5 93.79(8) . .
O1 Cu1 O2 178.83(9) . .
O5 Cu1 O2 86.49(7) . .
O1 Cu1 N1 94.20(9) . .
O5 Cu1 N1 155.66(9) . .
O2 Cu1 N1 85.10(9) . .
O1 Cu1 O4 104.26(8) . 5_765
O5 Cu1 O4 97.84(7) . 5_765
O2 Cu1 O4 76.82(7) . 5_765
N1 Cu1 O4 102.39(8) . 5_765
O4 Cu2 O5 176.41(9) . .
O4 Cu2 O2 88.09(8) . 5_765
O5 Cu2 O2 93.50(7) . 5_765
O4 Cu2 N2 94.29(9) . .
O5 Cu2 N2 85.57(9) . .
O2 Cu2 N2 155.93(9) 5_765 .
O4 Cu2 O2 99.38(8) . .
O5 Cu2 O2 77.76(7) . .
O2 Cu2 O2 80.01(7) 5_765 .
N2 Cu2 O2 122.97(8) . .
C8 N1 C9 108.4(2) . .
C8 N1 C7 111.6(2) . .
C9 N1 C7 111.8(2) . .
C8 N1 Cu1 107.09(19) . .
C9 N1 Cu1 104.03(16) . .
C7 N1 Cu1 113.47(18) . .
C21 N2 C18 111.7(2) . .
C21 N2 C19 107.5(2) . .
C18 N2 C19 113.6(2) . .
C21 N2 Cu2 107.55(18) . .
C18 N2 Cu2 112.58(19) . .
C19 N2 Cu2 103.43(17) . .
C1 O1 Cu1 128.73(19) . .
C10 O2 Cu1 109.04(16) . .
C10 O2 Cu2 112.78(16) . 5_765
Cu1 O2 Cu2 102.63(8) . 5_765
C10 O2 Cu2 135.66(17) . .
Cu1 O2 Cu2 91.02(7) . .
Cu2 O2 Cu2 99.99(7) 5_765 .
C8 O3 C11 112.5(3) . .
C12 O4 Cu2 126.71(18) . .
C12 O4 Cu1 131.80(18) . 5_765
Cu2 O4 Cu1 91.91(8) . 5_765
C20 O5 Cu2 109.89(17) . .
C20 O5 Cu1 116.83(16) . .
Cu2 O5 Cu1 103.75(9) . .
C21 O6 C22 111.0(2) . .
C23 O7 H7 109.5 . .
C24 O8 C24 148.6(14) 2 .
C24 O8 H8C 79.5 2 .
C24 O8 H8C 125.3 . .
O8 C24 H24A 109.5 . .
O8 C24 H24B 109.5 . .
H24A C24 H24B 109.5 . .
O8 C24 H24C 109.5 . .
H24A C24 H24C 109.5 . .
H24B C24 H24C 109.5 . .

loop_
_geom_bond_atom_site_label_1
_geom_bond_atom_site_label_2
_geom_bond_distance
_geom_bond_site_symmetry_2
C1 O1 1.340(3) .
C1 C6 1.403(4) .
C1 C2 1.412(4) .
C2 C3 1.397(4) .
C2 C7 1.503(4) .
C3 C4 1.374(4) .
C3 H3 0.9300 .
C4 C5 1.373(5) .
C4 H4 0.9300 .
C5 C6 1.375(4) .
C5 H5 0.9300 .
C6 H6 0.9300 .
C7 N1 1.486(4) .
C7 H7A 0.9700 .
C7 H7B 0.9700 .
C8 O3 1.416(4) .
C8 N1 1.476(4) .
C8 H8A 0.9700 .
C8 H8B 0.9700 .
C9 N1 1.485(3) .
C9 C10 1.515(4) .
C9 H9A 0.9700 .
C9 H9B 0.9700 .
C10 O2 1.424(3) .
C10 C11 1.498(4) .
C10 H10 0.9800 .
C11 O3 1.454(4) .
C11 H11A 0.9700 .
C11 H11B 0.9700 .
C12 O4 1.344(3) .
C12 C17 1.394(4) .
C12 C13 1.414(4) .
C13 C14 1.398(5) .
C13 C18 1.498(4) .
C14 C15 1.356(5) .
C14 H14 0.9300 .
C15 C16 1.367(5) .
C15 H15 0.9300 .
C16 C17 1.390(4) .
C16 H16 0.9300 .
C17 H17 0.9300 .
C18 N2 1.479(4) .
C18 H18A 0.9700 .
C18 H18B 0.9700 .
C19 N2 1.487(4) .
C19 C20 1.518(5) .
C19 H19A 0.9700 .
C19 H19B 0.9700 .
C20 O5 1.421(3) .
C20 C22 1.502(4) .
C20 H20 0.9800 .
C21 O6 1.396(4) .
C21 N2 1.477(4) .
C21 H21A 0.9700 .
C21 H21B 0.9700 .
C22 O6 1.444(3) .
C22 H22A 0.9700 .
C22 H22B 0.9700 .
C23 O7 1.396(5) .
C23 H23A 0.9600 .
C23 H23B 0.9600 .
C23 H23C 0.9600 .
Cu1 O1 1.891(2) .
Cu1 O5 1.9661(18) .
Cu1 O2 1.9697(18) .
Cu1 N1 2.030(2) .
Cu1 O4 2.385(2) 5_765
Cu2 O4 1.910(2) .
Cu2 O5 1.9428(18) .
Cu2 O2 2.0078(19) 5_765
Cu2 N2 2.021(2) .
Cu2 O2 2.3266(18) .
O2 Cu2 2.0078(19) 5_765
O4 Cu1 2.385(2) 5_765
O7 H7 0.8200 .
O8 C24 1.559(11) 2
O8 C24 1.559(11) .
O8 H8C 0.8500 .
C24 H24A 0.9600 .
C24 H24B 0.9600 .
C24 H24C 0.9600 .

loop_
_geom_torsion_atom_site_label_1
_geom_torsion_atom_site_label_2
_geom_torsion_atom_site_label_3
_geom_torsion_atom_site_label_4
_geom_torsion
_geom_torsion_site_symmetry_1
_geom_torsion_site_symmetry_4
O1 C1 C2 C3 179.3(3) . .
C6 C1 C2 C3 -0.2(4) . .
O1 C1 C2 C7 5.7(5) . .
C6 C1 C2 C7 -173.9(3) . .
C1 C2 C3 C4 -0.3(5) . .
C7 C2 C3 C4 173.7(3) . .
C2 C3 C4 C5 0.2(5) . .
C3 C4 C5 C6 0.5(5) . .
C4 C5 C6 C1 -1.0(4) . .
O1 C1 C6 C5 -178.7(3) . .
C2 C1 C6 C5 0.9(4) . .
C3 C2 C7 N1 146.7(3) . .
C1 C2 C7 N1 -39.6(4) . .
N1 C9 C10 O2 59.5(3) . .
N1 C9 C10 C11 -61.5(3) . .
O2 C10 C11 O3 -62.4(3) . .
C9 C10 C11 O3 56.0(3) . .
O4 C12 C13 C14 176.5(3) . .
C17 C12 C13 C14 -3.6(4) . .
O4 C12 C13 C18 -5.4(4) . .
C17 C12 C13 C18 174.5(3) . .
C12 C13 C14 C15 2.0(5) . .
C18 C13 C14 C15 -176.1(3) . .
C13 C14 C15 C16 0.2(6) . .
C14 C15 C16 C17 -0.7(6) . .
C15 C16 C17 C12 -1.1(5) . .
O4 C12 C17 C16 -176.9(3) . .
C13 C12 C17 C16 3.2(5) . .
C14 C13 C18 N2 -129.1(3) . .
C12 C13 C18 N2 52.9(4) . .
N2 C19 C20 O5 -58.2(3) . .
N2 C19 C20 C22 60.9(3) . .
O5 C20 C22 O6 60.9(3) . .
C19 C20 C22 O6 -56.7(3) . .
O3 C8 N1 C9 -65.6(3) . .
O3 C8 N1 C7 170.9(3) . .
O3 C8 N1 Cu1 46.1(3) . .
C10 C9 N1 C8 66.2(3) . .
C10 C9 N1 C7 -170.4(2) . .
C10 C9 N1 Cu1 -47.6(2) . .
C2 C7 N1 C8 -66.3(3) . .
C2 C7 N1 C9 172.1(2) . .
C2 C7 N1 Cu1 54.8(3) . .
O1 Cu1 N1 C8 86.04(19) . .
O5 Cu1 N1 C8 -22.8(3) . .
O2 Cu1 N1 C8 -93.02(19) . .
O4 Cu1 N1 C8 -168.35(17) 5_765 .
O1 Cu1 N1 C9 -159.29(18) . .
O5 Cu1 N1 C9 91.8(2) . .
O2 Cu1 N1 C9 21.65(17) . .
O4 Cu1 N1 C9 -53.68(18) 5_765 .
O1 Cu1 N1 C7 -37.6(2) . .
O5 Cu1 N1 C7 -146.4(2) . .
O2 Cu1 N1 C7 143.4(2) . .
O4 Cu1 N1 C7 68.0(2) 5_765 .
O6 C21 N2 C18 -167.8(2) . .
O6 C21 N2 C19 67.0(3) . .
O6 C21 N2 Cu2 -43.8(3) . .
C13 C18 N2 C21 59.8(3) . .
C13 C18 N2 C19 -178.4(2) . .
C13 C18 N2 Cu2 -61.3(3) . .
C20 C19 N2 C21 -65.3(3) . .
C20 C19 N2 C18 170.6(2) . .
C20 C19 N2 Cu2 48.3(2) . .
O4 Cu2 N2 C21 -93.63(19) . .
O5 Cu2 N2 C21 89.97(19) . .
O2 Cu2 N2 C21 1.3(3) 5_765 .
O2 Cu2 N2 C21 162.28(17) . .
O4 Cu2 N2 C18 29.8(2) . .
O5 Cu2 N2 C18 -146.6(2) . .
O2 Cu2 N2 C18 124.7(2) 5_765 .
O2 Cu2 N2 C18 -74.3(2) . .
O4 Cu2 N2 C19 152.80(19) . .
O5 Cu2 N2 C19 -23.60(19) . .
O2 Cu2 N2 C19 -112.3(2) 5_765 .
O2 Cu2 N2 C19 48.7(2) . .
C6 C1 O1 Cu1 -174.5(2) . .
C2 C1 O1 Cu1 6.0(4) . .
O5 Cu1 O1 C1 166.2(2) . .
O2 Cu1 O1 C1 62(4) . .
N1 Cu1 O1 C1 9.2(2) . .
O4 Cu1 O1 C1 -94.7(2) 5_765 .
C11 C10 O2 Cu1 79.3(2) . .
C9 C10 O2 Cu1 -40.3(2) . .
C11 C10 O2 Cu2 -167.39(19) . 5_765
C9 C10 O2 Cu2 73.0(2) . 5_765
C11 C10 O2 Cu2 -33.0(3) . .
C9 C10 O2 Cu2 -152.61(18) . .
O1 Cu1 O2 C10 -43(4) . .
O5 Cu1 O2 C10 -146.67(18) . .
N1 Cu1 O2 C10 10.47(17) . .
O4 Cu1 O2 C10 114.43(18) 5_765 .
O1 Cu1 O2 Cu2 -163(4) . 5_765
O5 Cu1 O2 Cu2 93.53(8) . 5_765
N1 Cu1 O2 Cu2 -109.34(10) . 5_765
O4 Cu1 O2 Cu2 -5.37(7) 5_765 5_765
O1 Cu1 O2 Cu2 97(4) . .
O5 Cu1 O2 Cu2 -6.95(7) . .
N1 Cu1 O2 Cu2 150.19(9) . .
O4 Cu1 O2 Cu2 -105.85(8) 5_765 .
O4 Cu2 O2 C10 -51.6(2) . .
O5 Cu2 O2 C10 126.2(2) . .
O2 Cu2 O2 C10 -138.0(3) 5_765 .
N2 Cu2 O2 C10 49.8(3) . .
O4 Cu2 O2 Cu1 -170.61(8) . .
O5 Cu2 O2 Cu1 7.18(7) . .
O2 Cu2 O2 Cu1 103.02(9) 5_765 .
N2 Cu2 O2 Cu1 -69.23(11) . .
O4 Cu2 O2 Cu2 86.37(9) . 5_765
O5 Cu2 O2 Cu2 -95.83(8) . 5_765
O2 Cu2 O2 Cu2 0.0 5_765 5_765
N2 Cu2 O2 Cu2 -172.24(9) . 5_765
N1 C8 O3 C11 58.7(3) . .
C10 C11 O3 C8 -54.6(3) . .
C17 C12 O4 Cu2 153.7(2) . .
C13 C12 O4 Cu2 -26.4(4) . .
C17 C12 O4 Cu1 17.5(4) . 5_765
C13 C12 O4 Cu1 -162.7(2) . 5_765
O5 Cu2 O4 C12 99.9(13) . .
O2 Cu2 O4 C12 -143.7(2) 5_765 .
N2 Cu2 O4 C12 12.3(2) . .
O2 Cu2 O4 C12 136.8(2) . .
O5 Cu2 O4 Cu1 -111.1(13) . 5_765
O2 Cu2 O4 Cu1 5.27(7) 5_765 5_765
N2 Cu2 O4 Cu1 161.28(8) . 5_765
O2 Cu2 O4 Cu1 -74.28(8) . 5_765
C22 C20 O5 Cu2 -80.8(3) . .
C19 C20 O5 Cu2 37.7(3) . .
C22 C20 O5 Cu1 161.4(2) . .
C19 C20 O5 Cu1 -80.1(3) . .
O4 Cu2 O5 C20 -95.8(13) . .
O2 Cu2 O5 C20 147.97(17) 5_765 .
N2 Cu2 O5 C20 -7.92(18) . .
O2 Cu2 O5 C20 -133.05(18) . .
O4 Cu2 O5 Cu1 29.9(13) . .
O2 Cu2 O5 Cu1 -86.39(9) 5_765 .
N2 Cu2 O5 Cu1 117.72(10) . .
O2 Cu2 O5 Cu1 -7.41(7) . .
O1 Cu1 O5 C20 -49.2(2) . .
O2 Cu1 O5 C20 129.7(2) . .
N1 Cu1 O5 C20 59.7(3) . .
O4 Cu1 O5 C20 -154.2(2) 5_765 .
O1 Cu1 O5 Cu2 -170.29(9) . .
O2 Cu1 O5 Cu2 8.58(8) . .
N1 Cu1 O5 Cu2 -61.3(2) . .
O4 Cu1 O5 Cu2 84.74(8) 5_765 .
N2 C21 O6 C22 -60.8(3) . .
C20 C22 O6 C21 56.0(3) . .
